data_4020729
loop_
_publ_author_name
'Neeladri Das'
'Peter J. Stang'
'Atta M. Arif'
'Charles F. Campana'

_publ_section_title
;
 Synthesis and Structural Characterization of
 Carborane-Containing Neutral, Self-Assembled
 Pt-Metallacycles
;
_journal_name_full 'Journal of Organic Chemistry'
_journal_page_first 10440
_journal_page_last 10446
_journal_paper_doi 10.1021/jo0517085
_journal_volume 70
_journal_year 2005
_chemical_formula_moiety 'C84 H156 B20 O8 P8 Pt4'
_chemical_formula_sum 'C84 H156 B20 O8 P8 Pt4'
_chemical_formula_weight 2538.41
_space_group_IT_number 2
_symmetry_cell_setting triclinic
_symmetry_space_group_name_Hall '-P 1'
_symmetry_space_group_name_H-M 'P -1'
_cell_angle_alpha 90.049(2)
_cell_angle_beta 114.665(2)
_cell_angle_gamma 114.3207(15)
_cell_formula_units_Z 1
_cell_length_a 14.0198(6)
_cell_length_b 15.8200(7)
_cell_length_c 16.3241(5)
_cell_measurement_temperature 150(1)
_cell_volume 2932.3(2)
_diffrn_ambient_temperature 150(1)
_exptl_crystal_density_diffrn 1.437
_cod_database_code 4020729

loop_
_symmetry_equiv_pos_as_xyz
'x, y, z'
'-x, -y, -z'

loop_
_atom_site_label
_atom_site_type_symbol
_atom_site_fract_x
_atom_site_fract_y
_atom_site_fract_z
_atom_site_U_iso_or_equiv
_atom_site_adp_type
_atom_site_occupancy
_atom_site_symmetry_multiplicity
_atom_site_calc_flag
_atom_site_refinement_flags
_atom_site_disorder_assembly
_atom_site_disorder_group
Pt1 Pt 0.31306(4) 0.33294(3) 0.76617(3) 0.03453(13) Uani 1 1 d . . .
Pt2 Pt -0.06998(3) 0.19385(3) 0.16731(2) 0.03184(12) Uani 1 1 d . . .
P1 P 0.1458(3) 0.3264(2) 0.76570(19) 0.0388(6) Uani 1 1 d . . .
P2 P 0.4626(3) 0.3196(2) 0.7532(2) 0.0432(7) Uani 1 1 d . . .
P3 P -0.2268(3) 0.2262(2) 0.1301(2) 0.0542(8) Uani 1 1 d . . .
P4 P 0.0763(2) 0.1486(2) 0.20383(19) 0.0382(6) Uani 1 1 d . . .
O1 O 0.2734(6) 0.3829(5) 0.6393(5) 0.0385(16) Uani 1 1 d . . .
O2 O 0.3114(9) 0.5227(6) 0.7128(5) 0.057(2) Uani 1 1 d . . .
O3 O 0.0363(6) 0.3071(5) 0.2850(5) 0.0383(16) Uani 1 1 d . . .
O4 O 0.1330(9) 0.4077(6) 0.2189(6) 0.062(2) Uani 1 1 d . . .
C1 C 0.2875(11) 0.4650(8) 0.6469(7) 0.048(3) Uani 1 1 d . . .
C2 C 0.2672(9) 0.5022(7) 0.5541(6) 0.034(2) Uani 1 1 d . . .
C3 C 0.1774(10) 0.4613(7) 0.3723(7) 0.038(2) Uani 1 1 d . . .
C4 C 0.1073(10) 0.3853(8) 0.2820(7) 0.041(3) Uani 1 1 d . . .
C5 C 0.3653(9) 0.2962(7) 0.8889(7) 0.036(2) Uani 1 1 d . . .
C6 C 0.4551(10) 0.3678(7) 0.9675(7) 0.041(2) Uani 1 1 d . . .
H6 H 0.4920 0.4307 0.9597 0.049 Uiso 1 1 calc R . .
C7 C 0.4908(9) 0.3497(8) 1.0547(7) 0.039(2) Uani 1 1 d . . .
H7 H 0.5497 0.4001 1.1064 0.047 Uiso 1 1 calc R . .
C8 C 0.4414(9) 0.2584(8) 1.0675(6) 0.035(2) Uani 1 1 d . . .
C9 C 0.4736(10) 0.2366(8) 1.1594(7) 0.040(2) Uani 1 1 d . . .
H9 H 0.5314 0.2864 1.2118 0.049 Uiso 1 1 calc R . .
C10 C 0.4241(9) 0.1489(8) 1.1717(7) 0.037(2) Uani 1 1 d . . .
H10 H 0.4470 0.1382 1.2328 0.044 Uiso 1 1 calc R . .
C11 C 0.3378(9) 0.0702(7) 1.0964(7) 0.033(2) Uani 1 1 d . . .
C12 C 0.2842(10) -0.0232(8) 1.1070(7) 0.037(2) Uani 1 1 d . . .
H12 H 0.3043 -0.0350 1.1676 0.045 Uiso 1 1 calc R . .
C13 C 0.2051(9) -0.0971(8) 1.0345(7) 0.038(2) Uani 1 1 d . . .
H13 H 0.1688 -0.1584 1.0455 0.045 Uiso 1 1 calc R . .
C14 C 0.1740(9) -0.0847(7) 0.9393(7) 0.036(2) Uani 1 1 d . . .
C15 C 0.2255(8) 0.0067(7) 0.9310(7) 0.031(2) Uani 1 1 d . . .
H15 H 0.2057 0.0182 0.8704 0.038 Uiso 1 1 calc R . .
C16 C 0.3057(8) 0.0857(7) 1.0047(6) 0.030(2) Uani 1 1 d . . .
C17 C 0.3573(8) 0.1826(7) 0.9923(7) 0.029(2) Uani 1 1 d . . .
C18 C 0.3206(9) 0.2046(7) 0.9027(7) 0.036(2) Uani 1 1 d . . .
H18 H 0.2632 0.1543 0.8507 0.043 Uiso 1 1 calc R . .
C19 C 0.0698(11) 0.2254(9) 0.8061(9) 0.051(3) Uani 1 1 d . . .
H19A H 0.0532 0.1670 0.7690 0.062 Uiso 1 1 calc R . .
H19B H 0.1241 0.2301 0.8707 0.062 Uiso 1 1 calc R . .
C20 C -0.0471(12) 0.2137(12) 0.8026(11) 0.072(4) Uani 1 1 d . . .
H20A H -0.0325 0.2703 0.8400 0.108 Uiso 1 1 calc R . .
H20B H -0.0791 0.1579 0.8268 0.108 Uiso 1 1 calc R . .
H20C H -0.1038 0.2055 0.7386 0.108 Uiso 1 1 calc R . .
C21 C 0.1605(11) 0.4291(9) 0.8302(8) 0.051(3) Uani 1 1 d . . .
H21A H 0.2020 0.4870 0.8115 0.061 Uiso 1 1 calc R . .
H21B H 0.0810 0.4224 0.8141 0.061 Uiso 1 1 calc R . .
C22 C 0.2274(13) 0.4413(11) 0.9343(10) 0.070(4) Uani 1 1 d . . .
H22A H 0.1768 0.3937 0.9557 0.106 Uiso 1 1 calc R . .
H22B H 0.2503 0.5049 0.9646 0.106 Uiso 1 1 calc R . .
H22C H 0.2981 0.4332 0.9495 0.106 Uiso 1 1 calc R . .
C23 C 0.0339(10) 0.3134(9) 0.6491(8) 0.049(3) Uani 1 1 d . . .
H23A H -0.0362 0.3104 0.6527 0.059 Uiso 1 1 calc R . .
H23B H 0.0654 0.3704 0.6250 0.059 Uiso 1 1 calc R . .
C24 C -0.0039(13) 0.2263(10) 0.5820(9) 0.066(4) Uani 1 1 d . . .
H24A H 0.0648 0.2286 0.5778 0.099 Uiso 1 1 calc R . .
H24B H -0.0621 0.2247 0.5211 0.099 Uiso 1 1 calc R . .
H24C H -0.0390 0.1692 0.6036 0.099 Uiso 1 1 calc R . .
C25 C 0.4855(12) 0.2186(10) 0.7929(9) 0.055(3) Uani 1 1 d . . .
H25A H 0.5110 0.2275 0.8600 0.066 Uiso 1 1 calc R . .
H25B H 0.4091 0.1606 0.7625 0.066 Uiso 1 1 calc R . .
C26 C 0.5764(17) 0.2022(14) 0.7746(11) 0.083(5) Uani 1 1 d . . .
H26A H 0.5452 0.1809 0.7083 0.125 Uiso 1 1 calc R . .
H26B H 0.5924 0.1536 0.8068 0.125 Uiso 1 1 calc R . .
H26C H 0.6496 0.2615 0.7972 0.125 Uiso 1 1 calc R . .
C27 C 0.4359(12) 0.3036(10) 0.6355(8) 0.055(3) Uani 1 1 d . . .
H27A H 0.4337 0.3607 0.6119 0.066 Uiso 1 1 calc R . .
H27B H 0.5023 0.2975 0.6331 0.066 Uiso 1 1 calc R . .
C28 C 0.3221(14) 0.2174(10) 0.5734(9) 0.067(4) Uani 1 1 d . . .
H28A H 0.3225 0.1607 0.5975 0.101 Uiso 1 1 calc R . .
H28B H 0.3148 0.2103 0.5111 0.101 Uiso 1 1 calc R . .
H28C H 0.2555 0.2252 0.5715 0.101 Uiso 1 1 calc R . .
C29 C 0.6080(11) 0.4228(10) 0.8154(9) 0.059(3) Uani 1 1 d . . .
H29A H 0.6415 0.4208 0.8817 0.071 Uiso 1 1 calc R . .
H29B H 0.6612 0.4189 0.7921 0.071 Uiso 1 1 calc R . .
C30 C 0.6034(13) 0.5162(10) 0.8049(10) 0.066(4) Uani 1 1 d . . .
H30A H 0.5804 0.5224 0.7406 0.099 Uiso 1 1 calc R . .
H30B H 0.6812 0.5685 0.8447 0.099 Uiso 1 1 calc R . .
H30C H 0.5456 0.5182 0.8228 0.099 Uiso 1 1 calc R . .
C31 C -0.2130(12) 0.3019(10) 0.2224(11) 0.068(4) Uani 1 1 d . . .
H31A H -0.1432 0.3639 0.2394 0.082 Uiso 1 1 calc R . .
H31B H -0.2832 0.3132 0.1996 0.082 Uiso 1 1 calc R . .
C32 C -0.2008(14) 0.2604(13) 0.3077(11) 0.090(6) Uani 1 1 d . . .
H32A H -0.2791 0.2164 0.3000 0.134 Uiso 1 1 calc R . .
H32B H -0.1617 0.3116 0.3616 0.134 Uiso 1 1 calc R . .
H32C H -0.1537 0.2263 0.3167 0.134 Uiso 1 1 calc R . .
C33 C -0.3719(11) 0.1220(10) 0.0881(10) 0.064(4) Uani 1 1 d . . .
H33A H -0.4319 0.1447 0.0753 0.076 Uiso 1 1 calc R . .
H33B H -0.3906 0.0868 0.0289 0.076 Uiso 1 1 calc R . .
C34 C -0.3832(13) 0.0534(11) 0.1525(12) 0.076(5) Uani 1 1 d . . .
H34A H -0.3134 0.0426 0.1781 0.115 Uiso 1 1 calc R . .
H34B H -0.4536 -0.0069 0.1182 0.115 Uiso 1 1 calc R . .
H34C H -0.3900 0.0804 0.2027 0.115 Uiso 1 1 calc R . .
C35 C -0.2525(15) 0.2869(13) 0.0345(12) 0.085(5) Uani 1 1 d . . .
H35A H -0.2900 0.2406 -0.0237 0.102 Uiso 1 1 calc R . .
H35B H -0.3080 0.3116 0.0314 0.102 Uiso 1 1 calc R . .
C36 C -0.1357(15) 0.3717(12) 0.0430(14) 0.090(5) Uani 1 1 d . . .
H36A H -0.0956 0.4159 0.1022 0.134 Uiso 1 1 calc R . .
H36B H -0.1555 0.4049 -0.0074 0.134 Uiso 1 1 calc R . .
H36C H -0.0838 0.3468 0.0394 0.134 Uiso 1 1 calc R . .
C37 C 0.0458(12) 0.0407(9) 0.2489(11) 0.063(4) Uani 1 1 d . . .
H37A H -0.0204 -0.0136 0.1985 0.076 Uiso 1 1 calc R . .
H37B H 0.1158 0.0290 0.2716 0.076 Uiso 1 1 calc R . .
C38 C 0.0143(15) 0.0465(13) 0.3284(11) 0.089(5) Uani 1 1 d . . .
H38A H 0.0806 0.0989 0.3793 0.133 Uiso 1 1 calc R . .
H38B H -0.0023 -0.0132 0.3502 0.133 Uiso 1 1 calc R . .
H38C H -0.0554 0.0575 0.3061 0.133 Uiso 1 1 calc R . .
C39 C 0.2210(10) 0.2356(8) 0.2930(8) 0.048(3) Uani 1 1 d . . .
H39A H 0.2453 0.2951 0.2703 0.058 Uiso 1 1 calc R . .
H39B H 0.2132 0.2498 0.3482 0.058 Uiso 1 1 calc R . .
C40 C 0.3176(12) 0.2057(11) 0.3213(10) 0.068(4) Uani 1 1 d . . .
H40A H 0.2974 0.1493 0.3479 0.102 Uiso 1 1 calc R . .
H40B H 0.3918 0.2574 0.3673 0.102 Uiso 1 1 calc R . .
H40C H 0.3262 0.1911 0.2672 0.102 Uiso 1 1 calc R . .
C41 C 0.0973(12) 0.1167(10) 0.1078(9) 0.057(3) Uani 1 1 d . . .
H41A H 0.1538 0.0896 0.1293 0.068 Uiso 1 1 calc R . .
H41B H 0.0214 0.0671 0.0595 0.068 Uiso 1 1 calc R . .
C42 C 0.1429(17) 0.2006(15) 0.0663(13) 0.093(6) Uani 1 1 d . . .
H42A H 0.0907 0.2308 0.0494 0.139 Uiso 1 1 calc R . .
H42B H 0.1451 0.1788 0.0112 0.139 Uiso 1 1 calc R . .
H42C H 0.2225 0.2465 0.1115 0.139 Uiso 1 1 calc R . .
B1 B 0.1351(11) 0.4369(9) 0.4588(8) 0.038(3) Uani 1 1 d . . .
H1 H 0.0615 0.3697 0.4561 0.045 Uiso 1 1 calc R . .
B2 B 0.2689(11) 0.4417(9) 0.4691(8) 0.040(3) Uani 1 1 d . . .
H2 H 0.2828 0.3767 0.4735 0.048 Uiso 1 1 calc R . .
B3 B 0.3850(11) 0.5566(9) 0.5316(9) 0.042(3) Uani 1 1 d . . .
H3 H 0.4766 0.5679 0.5780 0.050 Uiso 1 1 calc R . .
B4 B 0.3227(11) 0.6237(9) 0.5604(8) 0.040(3) Uani 1 1 d . . .
H4 H 0.3728 0.6791 0.6254 0.048 Uiso 1 1 calc R . .
B5 B 0.1692(11) 0.5484(9) 0.5157(8) 0.040(3) Uani 1 1 d . . .
H5 H 0.1192 0.5545 0.5520 0.048 Uiso 1 1 calc R . .
B6 B 0.3244(11) 0.5293(9) 0.4104(9) 0.043(3) Uani 1 1 d . . .
H6A H 0.3750 0.5225 0.3750 0.051 Uiso 1 1 calc R . .
B7 B 0.3567(12) 0.6407(9) 0.4670(9) 0.044(3) Uani 1 1 d . . .
H7A H 0.4300 0.7081 0.4697 0.053 Uiso 1 1 calc R . .
B8 B 0.2222(12) 0.6351(9) 0.4558(9) 0.045(3) Uani 1 1 d . . .
H8 H 0.2058 0.6990 0.4508 0.054 Uiso 1 1 calc R . .
B9 B 0.1082(12) 0.5202(9) 0.3936(9) 0.042(3) Uani 1 1 d . . .
H9A H 0.0159 0.5068 0.3465 0.051 Uiso 1 1 calc R . .
B10 B 0.2228(13) 0.5778(9) 0.3645(9) 0.044(3) Uani 1 1 d . . .
H10A H 0.2059 0.6031 0.2981 0.053 Uiso 1 1 calc R . .

loop_
_atom_site_aniso_label
_atom_site_aniso_U_11
_atom_site_aniso_U_22
_atom_site_aniso_U_33
_atom_site_aniso_U_23
_atom_site_aniso_U_13
_atom_site_aniso_U_12
Pt1 0.0387(2) 0.0319(2) 0.0283(2) 0.00688(15) 0.01208(17) 0.01523(18)
Pt2 0.0317(2) 0.0299(2) 0.0299(2) 0.00235(15) 0.00997(16) 0.01459(17)
P1 0.0421(15) 0.0365(15) 0.0354(14) 0.0088(11) 0.0143(12) 0.0193(13)
P2 0.0435(16) 0.0510(17) 0.0381(15) 0.0105(13) 0.0182(13) 0.0244(14)
P3 0.0405(17) 0.0549(19) 0.0574(19) -0.0092(15) 0.0088(14) 0.0269(15)
P4 0.0341(14) 0.0363(15) 0.0397(15) 0.0009(11) 0.0134(12) 0.0155(12)
O1 0.047(4) 0.035(4) 0.036(4) 0.012(3) 0.017(3) 0.022(3)
O2 0.089(7) 0.039(4) 0.028(4) 0.004(3) 0.025(4) 0.018(4)
O3 0.035(4) 0.034(4) 0.038(4) -0.001(3) 0.012(3) 0.014(3)
O4 0.076(6) 0.056(5) 0.040(5) 0.001(4) 0.029(5) 0.014(5)
C1 0.061(8) 0.043(7) 0.026(5) 0.009(5) 0.011(5) 0.020(6)
C2 0.040(6) 0.036(5) 0.018(4) 0.001(4) 0.010(4) 0.015(5)
C3 0.043(6) 0.032(5) 0.031(5) 0.003(4) 0.011(5) 0.016(5)
C4 0.046(6) 0.035(6) 0.030(5) -0.003(4) 0.010(5) 0.017(5)
C5 0.035(5) 0.039(6) 0.036(5) 0.011(4) 0.014(4) 0.019(5)
C6 0.046(6) 0.029(5) 0.039(6) 0.002(4) 0.015(5) 0.014(5)
C7 0.036(6) 0.036(6) 0.034(5) -0.003(4) 0.009(5) 0.013(5)
C8 0.029(5) 0.045(6) 0.025(5) -0.004(4) 0.005(4) 0.018(5)
C9 0.045(6) 0.044(6) 0.027(5) 0.000(4) 0.009(5) 0.024(5)
C10 0.039(6) 0.047(6) 0.028(5) 0.005(4) 0.012(4) 0.026(5)
C11 0.031(5) 0.038(6) 0.033(5) 0.008(4) 0.014(4) 0.019(4)
C12 0.048(6) 0.048(6) 0.031(5) 0.014(5) 0.022(5) 0.031(5)
C13 0.042(6) 0.040(6) 0.036(5) 0.011(5) 0.018(5) 0.021(5)
C14 0.033(5) 0.036(6) 0.045(6) 0.003(4) 0.017(5) 0.022(5)
C15 0.025(5) 0.035(5) 0.029(5) 0.003(4) 0.009(4) 0.014(4)
C16 0.030(5) 0.034(5) 0.029(5) 0.004(4) 0.012(4) 0.018(4)
C17 0.031(5) 0.036(5) 0.034(5) 0.008(4) 0.020(4) 0.022(4)
C18 0.037(6) 0.035(5) 0.025(5) -0.001(4) 0.009(4) 0.011(5)
C19 0.052(7) 0.050(7) 0.060(8) 0.021(6) 0.028(6) 0.027(6)
C20 0.052(8) 0.092(11) 0.084(10) 0.036(9) 0.041(8) 0.034(8)
C21 0.056(7) 0.053(7) 0.050(7) 0.007(6) 0.023(6) 0.032(6)
C22 0.057(8) 0.073(10) 0.063(9) -0.009(7) 0.008(7) 0.033(8)
C23 0.041(6) 0.062(8) 0.041(6) 0.015(6) 0.014(5) 0.026(6)
C24 0.060(9) 0.069(9) 0.046(7) 0.006(6) 0.009(6) 0.026(7)
C25 0.067(8) 0.066(8) 0.049(7) 0.016(6) 0.030(6) 0.043(7)
C26 0.111(14) 0.117(14) 0.073(10) 0.040(10) 0.050(10) 0.089(12)
C27 0.061(8) 0.070(9) 0.044(7) 0.020(6) 0.027(6) 0.036(7)
C28 0.086(11) 0.066(9) 0.050(8) 0.005(7) 0.029(7) 0.037(8)
C29 0.046(7) 0.069(9) 0.048(7) 0.004(6) 0.012(6) 0.022(7)
C30 0.057(8) 0.054(8) 0.066(9) -0.002(7) 0.028(7) 0.008(7)
C31 0.042(7) 0.058(8) 0.088(11) -0.026(8) 0.016(7) 0.023(6)
C32 0.062(10) 0.109(14) 0.073(11) -0.032(10) 0.035(8) 0.013(9)
C33 0.036(7) 0.068(9) 0.070(9) -0.021(7) 0.010(6) 0.024(6)
C34 0.056(9) 0.067(10) 0.091(11) -0.015(9) 0.026(8) 0.022(8)
C35 0.078(11) 0.098(13) 0.093(12) 0.030(10) 0.026(9) 0.066(11)
C36 0.073(11) 0.080(11) 0.121(15) 0.046(11) 0.039(10) 0.045(10)
C37 0.050(8) 0.044(7) 0.086(10) 0.021(7) 0.019(7) 0.024(6)
C38 0.077(11) 0.104(13) 0.074(11) 0.045(10) 0.037(9) 0.028(10)
C39 0.039(6) 0.045(7) 0.048(7) 0.000(5) 0.008(5) 0.020(5)
C40 0.041(7) 0.088(11) 0.060(8) -0.005(7) 0.008(6) 0.033(7)
C41 0.052(7) 0.076(9) 0.048(7) -0.003(6) 0.018(6) 0.039(7)
C42 0.095(13) 0.144(18) 0.084(12) 0.050(12) 0.060(11) 0.075(13)
B1 0.036(6) 0.039(7) 0.033(6) 0.008(5) 0.010(5) 0.018(5)
B2 0.043(7) 0.041(7) 0.033(6) 0.004(5) 0.014(5) 0.020(6)
B3 0.038(7) 0.042(7) 0.039(7) 0.005(5) 0.013(5) 0.017(6)
B4 0.036(6) 0.033(6) 0.033(6) 0.001(5) 0.008(5) 0.007(5)
B5 0.038(7) 0.038(7) 0.037(6) 0.000(5) 0.013(5) 0.015(5)
B6 0.040(7) 0.047(7) 0.035(6) 0.008(5) 0.016(5) 0.017(6)
B7 0.049(7) 0.039(7) 0.036(6) 0.006(5) 0.020(6) 0.013(6)
B8 0.050(8) 0.036(7) 0.039(7) 0.005(5) 0.011(6) 0.019(6)
B9 0.046(7) 0.042(7) 0.035(6) 0.010(5) 0.013(6) 0.022(6)
B10 0.059(8) 0.034(7) 0.036(6) 0.005(5) 0.018(6) 0.022(6)

loop_
_geom_bond_atom_site_label_1
_geom_bond_atom_site_label_2
_geom_bond_distance
_geom_bond_site_symmetry_2
_geom_bond_publ_flag
Pt1 C5 2.004(10) . ?
Pt1 O1 2.152(7) . ?
Pt1 P2 2.284(3) . ?
Pt1 P1 2.301(3) . ?
Pt2 C14 1.985(10) 2_556 ?
Pt2 O3 2.127(7) . ?
Pt2 P4 2.294(3) . ?
Pt2 P3 2.298(3) . ?
P1 C19 1.819(12) . ?
P1 C21 1.826(12) . ?
P1 C23 1.835(11) . ?
P2 C27 1.794(12) . ?
P2 C25 1.825(13) . ?
P2 C29 1.839(13) . ?
P3 C31 1.817(13) . ?
P3 C35 1.818(17) . ?
P3 C33 1.843(14) . ?
P4 C37 1.818(13) . ?
P4 C41 1.819(12) . ?
P4 C39 1.834(11) . ?
O1 C1 1.228(13) . ?
O2 C1 1.244(14) . ?
O3 C4 1.245(13) . ?
O4 C4 1.233(14) . ?
C1 C2 1.581(14) . ?
C2 B2 1.700(15) . ?
C2 B5 1.709(16) . ?
C2 B1 1.713(15) . ?
C2 B3 1.716(17) . ?
C2 B4 1.735(16) . ?
C3 C4 1.549(13) . ?
C3 B2 1.696(16) . ?
C3 B6 1.701(17) . ?
C3 B10 1.708(16) . ?
C3 B9 1.719(17) . ?
C3 B1 1.734(16) . ?
C5 C18 1.384(15) . ?
C5 C6 1.410(15) . ?
C6 C7 1.374(15) . ?
C6 H6 0.9500 . ?
C7 C8 1.381(15) . ?
C7 H7 0.9500 . ?
C8 C17 1.400(14) . ?
C8 C9 1.462(14) . ?
C9 C10 1.330(16) . ?
C9 H9 0.9500 . ?
C10 C11 1.429(14) . ?
C10 H10 0.9500 . ?
C11 C12 1.405(15) . ?
C11 C16 1.425(14) . ?
C12 C13 1.353(15) . ?
C12 H12 0.9500 . ?
C13 C14 1.465(15) . ?
C13 H13 0.9500 . ?
C14 C15 1.361(14) . ?
C14 Pt2 1.985(10) 2_556 ?
C15 C16 1.409(13) . ?
C15 H15 0.9500 . ?
C16 C17 1.458(14) . ?
C17 C18 1.429(14) . ?
C18 H18 0.9500 . ?
C19 C20 1.548(18) . ?
C19 H19A 0.9900 . ?
C19 H19B 0.9900 . ?
C20 H20A 0.9800 . ?
C20 H20B 0.9800 . ?
C20 H20C 0.9800 . ?
C21 C22 1.525(18) . ?
C21 H21A 0.9900 . ?
C21 H21B 0.9900 . ?
C22 H22A 0.9800 . ?
C22 H22B 0.9800 . ?
C22 H22C 0.9800 . ?
C23 C24 1.514(18) . ?
C23 H23A 0.9900 . ?
C23 H23B 0.9900 . ?
C24 H24A 0.9800 . ?
C24 H24B 0.9800 . ?
C24 H24C 0.9800 . ?
C25 C26 1.540(19) . ?
C25 H25A 0.9900 . ?
C25 H25B 0.9900 . ?
C26 H26A 0.9800 . ?
C26 H26B 0.9800 . ?
C26 H26C 0.9800 . ?
C27 C28 1.513(19) . ?
C27 H27A 0.9900 . ?
C27 H27B 0.9900 . ?
C28 H28A 0.9800 . ?
C28 H28B 0.9800 . ?
C28 H28C 0.9800 . ?
C29 C30 1.51(2) . ?
C29 H29A 0.9900 . ?
C29 H29B 0.9900 . ?
C30 H30A 0.9800 . ?
C30 H30B 0.9800 . ?
C30 H30C 0.9800 . ?
C31 C32 1.51(2) . ?
C31 H31A 0.9900 . ?
C31 H31B 0.9900 . ?
C32 H32A 0.9800 . ?
C32 H32B 0.9800 . ?
C32 H32C 0.9800 . ?
C33 C34 1.52(2) . ?
C33 H33A 0.9900 . ?
C33 H33B 0.9900 . ?
C34 H34A 0.9800 . ?
C34 H34B 0.9800 . ?
C34 H34C 0.9800 . ?
C35 C36 1.58(2) . ?
C35 H35A 0.9900 . ?
C35 H35B 0.9900 . ?
C36 H36A 0.9800 . ?
C36 H36B 0.9800 . ?
C36 H36C 0.9800 . ?
C37 C38 1.55(2) . ?
C37 H37A 0.9900 . ?
C37 H37B 0.9900 . ?
C38 H38A 0.9800 . ?
C38 H38B 0.9800 . ?
C38 H38C 0.9800 . ?
C39 C40 1.508(17) . ?
C39 H39A 0.9900 . ?
C39 H39B 0.9900 . ?
C40 H40A 0.9800 . ?
C40 H40B 0.9800 . ?
C40 H40C 0.9800 . ?
C41 C42 1.51(2) . ?
C41 H41A 0.9900 . ?
C41 H41B 0.9900 . ?
C42 H42A 0.9800 . ?
C42 H42B 0.9800 . ?
C42 H42C 0.9800 . ?
B1 B9 1.756(17) . ?
B1 B5 1.770(17) . ?
B1 B2 1.782(18) . ?
B1 H1 1.1200 . ?
B2 B3 1.781(18) . ?
B2 B6 1.783(18) . ?
B2 H2 1.1200 . ?
B3 B6 1.765(17) . ?
B3 B7 1.768(18) . ?
B3 B4 1.795(19) . ?
B3 H3 1.1200 . ?
B4 B7 1.769(18) . ?
B4 B8 1.771(17) . ?
B4 B5 1.777(17) . ?
B4 H4 1.1200 . ?
B5 B8 1.778(19) . ?
B5 B9 1.780(17) . ?
B5 H5 1.1200 . ?
B6 B7 1.776(19) . ?
B6 B10 1.786(19) . ?
B6 H6A 1.1200 . ?
B7 B10 1.775(18) . ?
B7 B8 1.78(2) . ?
B7 H7A 1.1200 . ?
B8 B10 1.750(18) . ?
B8 B9 1.772(18) . ?
B8 H8 1.1200 . ?
B9 B10 1.75(2) . ?
B9 H9A 1.1200 . ?
B10 H10A 1.1200 . ?
